data_7159067
loop_
_publ_author_name
'Hsueh, Nai-Chen'
'Wang, Yu-Han'
'Chang, Meng-Yang'

_publ_section_title
;
 Sequential condensation and double desulfonylative cyclopropanation of
 1,2-bis(sulfonylmethyl)arenes with 3-arylacroleins: access to
 biscyclopropane-fused tetralins.
;
_journal_issue 6
_journal_name_full 'Organic &amp; biomolecular chemistry'
_journal_page_first 1206
_journal_page_last 1221
_journal_paper_doi 10.1039/d2ob02188a
_journal_volume 21
_journal_year 2023
_chemical_formula_moiety 'C33 H30 O3 S'
_chemical_formula_sum 'C33 H30 O3 S'
_chemical_formula_weight 506.63
_space_group_crystal_system monoclinic
_space_group_IT_number 14
_space_group_name_Hall '-P 2ybc'
_space_group_name_H-M_alt 'P 1 21/c 1'
_atom_sites_solution_hydrogens geom
_atom_sites_solution_primary dual
_audit_creation_date 2021-05-25
_audit_creation_method
;
Olex2 1.3-ac4
(compiled 2019.04.23 svn.r3594 for Rigaku Oxford Diffraction, GUI svn.r5739)
;
_audit_update_record
;
2022-11-04 deposited with the CCDC.	2023-01-04 downloaded from the CCDC.
;
_cell_angle_alpha 90
_cell_angle_beta 99.682(2)
_cell_angle_gamma 90
_cell_formula_units_Z 4
_cell_length_a 13.4129(3)
_cell_length_b 9.4208(2)
_cell_length_c 20.8615(4)
_cell_measurement_reflns_used 23532
_cell_measurement_temperature 113(2)
_cell_measurement_theta_max 26.9370
_cell_measurement_theta_min 1.9800
_cell_volume 2598.52(10)
_computing_cell_refinement 'CrysAlisPro 1.171.41.56a (Rigaku OD, 2020)'
_computing_data_collection 'CrysAlisPro 1.171.41.56a (Rigaku OD, 2020)'
_computing_data_reduction 'CrysAlisPro 1.171.41.56a (Rigaku OD, 2020)'
_computing_molecular_graphics 'Olex2 (Dolomanov et al., 2009)'
_computing_publication_material 'Olex2 (Dolomanov et al., 2009)'
_computing_structure_refinement 'ShelXL (Sheldrick, 2015)'
_computing_structure_solution 'ShelXT (Sheldrick, 2015)'
_diffrn_ambient_temperature 113(2)
_diffrn_detector 'Hybrid Pixel Array Detector'
_diffrn_detector_area_resol_mean 10.0000
_diffrn_measured_fraction_theta_full 0.999
_diffrn_measured_fraction_theta_max 0.999
_diffrn_measurement_details
;
List of Runs (angles in degrees, time in seconds):

  # Type    Start    End  Width  t~exp~   \w     \q     \k     \f   Frames
#--------------------------------------------------------------------------
  1  \w    -79.00  41.00   0.50   16.09    --   10.60 -57.00  30.00  240
  2  \w    -15.00 100.00   0.50   16.09    --   10.60  77.00  30.00  230
  3  \w    -20.00 100.00   0.50   16.09    --   10.60  57.00  30.00  240
  4  \w    -79.00  48.00   0.50   16.09    --   10.60 -38.00  90.00  254
  5  \w    -20.00 100.00   0.50   16.09    --   10.60  57.00 150.00  240
  6  \w   -100.00  27.00   0.50   16.09    --  -10.90 -38.00  30.00  254
  7  \w   -100.00  15.00   0.50   16.09    --  -10.90 -77.00 -30.00  230
  8  \w    -41.00  79.00   0.50   16.09    --  -10.90  57.00 -90.00  240
;
_diffrn_measurement_device 'four-circle diffractometer'
_diffrn_measurement_device_type 'XtaLAB Pro II AFC12 (RINC): Kappa single'
_diffrn_measurement_method '\w scans'
_diffrn_orient_matrix_type 'CrysAlisPro convention (1999,Acta A55,543-557)'
_diffrn_orient_matrix_UB_11 -0.0483559000
_diffrn_orient_matrix_UB_12 -0.0205353000
_diffrn_orient_matrix_UB_13 0.0062893000
_diffrn_orient_matrix_UB_21 -0.0204964000
_diffrn_orient_matrix_UB_22 0.0100375000
_diffrn_orient_matrix_UB_23 -0.0333015000
_diffrn_orient_matrix_UB_31 0.0109908000
_diffrn_orient_matrix_UB_32 -0.0717114000
_diffrn_orient_matrix_UB_33 -0.0063825000
_diffrn_radiation_monochromator mirror
_diffrn_radiation_probe x-ray
_diffrn_radiation_type 'Mo K\a'
_diffrn_radiation_wavelength 0.71073
_diffrn_reflns_av_R_equivalents 0.0534
_diffrn_reflns_av_unetI/netI 0.0278
_diffrn_reflns_Laue_measured_fraction_full 0.999
_diffrn_reflns_Laue_measured_fraction_max 0.999
_diffrn_reflns_limit_h_max 15
_diffrn_reflns_limit_h_min -15
_diffrn_reflns_limit_k_max 11
_diffrn_reflns_limit_k_min -9
_diffrn_reflns_limit_l_max 24
_diffrn_reflns_limit_l_min -24
_diffrn_reflns_number 38649
_diffrn_reflns_point_group_measured_fraction_full 0.999
_diffrn_reflns_point_group_measured_fraction_max 0.999
_diffrn_reflns_theta_full 24.999
_diffrn_reflns_theta_max 24.999
_diffrn_reflns_theta_min 1.540
_diffrn_source 'micro-focus sealed X-ray tube'
_diffrn_source_type 'Rigaku (Mo) X-ray Source'
_exptl_absorpt_coefficient_mu 0.158
_exptl_absorpt_correction_T_max 1.00000
_exptl_absorpt_correction_T_min 0.36112
_exptl_absorpt_correction_type multi-scan
_exptl_absorpt_process_details
;
CrysAlisPro 1.171.41.56a (Rigaku Oxford Diffraction, 2020)
Empirical absorption correction using spherical harmonics,
 implemented in SCALE3 ABSPACK scaling algorithm.
;
_exptl_crystal_colour 'clear light colourless'
_exptl_crystal_colour_lustre clear
_exptl_crystal_colour_modifier light
_exptl_crystal_colour_primary colourless
_exptl_crystal_density_diffrn 1.295
_exptl_crystal_description block
_exptl_crystal_F_000 1072
_exptl_crystal_size_max 0.35
_exptl_crystal_size_mid 0.2
_exptl_crystal_size_min 0.2
_refine_diff_density_max 0.342
_refine_diff_density_min -0.440
_refine_diff_density_rms 0.045
_refine_ls_extinction_method none
_refine_ls_goodness_of_fit_ref 1.056
_refine_ls_hydrogen_treatment constr
_refine_ls_matrix_type full
_refine_ls_number_parameters 335
_refine_ls_number_reflns 4582
_refine_ls_number_restraints 0
_refine_ls_restrained_S_all 1.056
_refine_ls_R_factor_all 0.0399
_refine_ls_R_factor_gt 0.0359
_refine_ls_shift/su_max 0.001
_refine_ls_shift/su_mean 0.000
_refine_ls_structure_factor_coef Fsqd
_refine_ls_weighting_details 'w=1/[\s^2^(Fo^2^)+(0.0498P)^2^+0.9890P] where P=(Fo^2^+2Fc^2^)/3'
_refine_ls_weighting_scheme calc
_refine_ls_wR_factor_gt 0.0953
_refine_ls_wR_factor_ref 0.0977
_reflns_Friedel_coverage 0.000
_reflns_number_gt 4112
_reflns_number_total 4582
_reflns_threshold_expression 'I > 2\s(I)'
_cod_data_source_file d2ob02188a2.cif
_cod_data_source_block k11005-myc-g
_cod_depositor_comments 'Adding full bibliography for 7159064--7159067.cif.'
_cod_database_code 7159067
_shelx_shelxl_version_number 2018/3
_shelx_space_group_comment
;
The symmetry employed for this shelxl refinement is uniquely defined
by the following loop, which should always be used as a source of
symmetry information in preference to the above space-group names.
They are only intended as comments.
;
_diffrn_oxdiff_digest_frames
;
011d921008789c9e64688cd7fc3f22e43100025b54f
;
_reflns_odcompleteness_completeness 99.74
_reflns_odcompleteness_iscentric 1
_reflns_odcompleteness_theta 26.32
_olex2_refinement_description
;
1. Fixed Uiso
 At 1.2 times of:
  All C(H) groups, All C(H,H) groups
 At 1.5 times of:
  All C(H,H,H) groups
2.a Ternary CH refined with riding coordinates:
 C1(H1), C2(H2), C13(H13), C14(H14), C21(H21)
2.b Secondary CH2 refined with riding coordinates:
 C10(H10A,H10B), C11(H11A,H11B)
2.c Aromatic/amide H refined with riding coordinates:
 C6(H6), C7(H7), C8(H8), C9(H9), C16(H16), C17(H17), C18(H18), C19(H19),
 C20(H20), C23(H23), C24(H24), C25(H25), C26(H26), C29(H29), C30(H30), C31(H31),
  C32(H32), C33(H33)
2.d Idealised Me refined as rotating group:
 C12(H12A,H12B,H12C)
;
_olex2_submission_special_instructions 'No special instructions were received'
_oxdiff_exptl_absorpt_empirical_details
;
Empirical correction (ABSPACK) includes:
- Absorption correction using spherical harmonics
- Frame scaling
;
_oxdiff_exptl_absorpt_empirical_full_max 1.798
_oxdiff_exptl_absorpt_empirical_full_min 0.381

loop_
_space_group_symop_operation_xyz
'x, y, z'
'-x, y+1/2, -z+1/2'
'-x, -y, -z'
'x, -y-1/2, z-1/2'

loop_
_atom_site_label
_atom_site_type_symbol
_atom_site_fract_x
_atom_site_fract_y
_atom_site_fract_z
_atom_site_U_iso_or_equiv
_atom_site_adp_type
_atom_site_occupancy
_atom_site_site_symmetry_order
_atom_site_calc_flag
_atom_site_refinement_flags_posn
_atom_site_refinement_flags_adp
_atom_site_refinement_flags_occupancy
_atom_site_disorder_assembly
_atom_site_disorder_group
S1 S 0.20674(3) 0.55861(4) 0.33856(2) 0.02033(12) Uani 1 1 d . . . . .
O1 O 0.53724(8) 0.66197(12) 0.35941(5) 0.0285(3) Uani 1 1 d . . . . .
O2 O 0.21641(8) 0.68367(11) 0.37877(5) 0.0279(3) Uani 1 1 d . . . . .
O3 O 0.22862(8) 0.57212(11) 0.27354(5) 0.0260(2) Uani 1 1 d . . . . .
C1 C 0.38167(10) 0.47194(15) 0.42476(6) 0.0192(3) Uani 1 1 d . . . . .
H1 H 0.393454 0.574384 0.422773 0.023 Uiso 1 1 calc R . . . .
C2 C 0.29072(10) 0.43432(15) 0.45511(7) 0.0195(3) Uani 1 1 d . . . . .
H2 H 0.256167 0.518082 0.468593 0.023 Uiso 1 1 calc R . . . .
C3 C 0.28256(10) 0.42338(14) 0.38174(6) 0.0173(3) Uani 1 1 d . . . . .
C4 C 0.47524(10) 0.38551(15) 0.42592(7) 0.0211(3) Uani 1 1 d . . . . .
C5 C 0.53698(11) 0.41328(17) 0.37921(7) 0.0249(3) Uani 1 1 d . . . . .
C6 C 0.62543(12) 0.33533(19) 0.38036(8) 0.0333(4) Uani 1 1 d . . . . .
H6 H 0.665792 0.352515 0.349051 0.040 Uiso 1 1 calc R . . . .
C7 C 0.65439(12) 0.23269(19) 0.42728(9) 0.0363(4) Uani 1 1 d . . . . .
H7 H 0.713854 0.181717 0.427606 0.044 Uiso 1 1 calc R . . . .
C8 C 0.59429(12) 0.20663(17) 0.47358(8) 0.0316(4) Uani 1 1 d . . . . .
H8 H 0.613575 0.138344 0.505447 0.038 Uiso 1 1 calc R . . . .
C9 C 0.50521(11) 0.28197(16) 0.47274(7) 0.0248(3) Uani 1 1 d . . . . .
H9 H 0.464953 0.262983 0.503920 0.030 Uiso 1 1 calc R . . . .
C10 C 0.50971(12) 0.52792(17) 0.32939(7) 0.0265(3) Uani 1 1 d . . . . .
H10A H 0.545415 0.513247 0.293178 0.032 Uiso 1 1 calc R . . . .
H10B H 0.437635 0.525750 0.312959 0.032 Uiso 1 1 calc R . . . .
C11 C 0.49163(12) 0.77758(17) 0.32118(8) 0.0311(4) Uani 1 1 d . . . . .
H11A H 0.418623 0.772311 0.317212 0.037 Uiso 1 1 calc R . . . .
H11B H 0.508918 0.773172 0.277906 0.037 Uiso 1 1 calc R . . . .
C12 C 0.52921(14) 0.91389(19) 0.35351(9) 0.0413(4) Uani 1 1 d . . . . .
H12A H 0.517535 0.913668 0.397665 0.062 Uiso 1 1 calc GR . . . .
H12B H 0.493820 0.992160 0.330566 0.062 Uiso 1 1 calc GR . . . .
H12C H 0.600344 0.923209 0.353010 0.062 Uiso 1 1 calc GR . . . .
C13 C 0.27213(11) 0.30396(15) 0.49202(7) 0.0205(3) Uani 1 1 d . . . . .
H13 H 0.305252 0.299442 0.537580 0.025 Uiso 1 1 calc R . . . .
C14 C 0.16627(11) 0.24257(16) 0.47631(7) 0.0205(3) Uani 1 1 d . . . . .
H14 H 0.122371 0.290366 0.440471 0.025 Uiso 1 1 calc R . . . .
C15 C 0.11174(11) 0.18069(15) 0.52610(7) 0.0219(3) Uani 1 1 d . . . . .
C16 C 0.16187(12) 0.11745(18) 0.58282(7) 0.0288(4) Uani 1 1 d . . . . .
H16 H 0.232190 0.117283 0.591387 0.035 Uiso 1 1 calc R . . . .
C17 C 0.10836(13) 0.05470(18) 0.62672(8) 0.0338(4) Uani 1 1 d . . . . .
H17 H 0.142916 0.012235 0.664214 0.041 Uiso 1 1 calc R . . . .
C18 C 0.00357(13) 0.05512(17) 0.61485(8) 0.0315(4) Uani 1 1 d . . . . .
H18 H -0.032425 0.013023 0.644211 0.038 Uiso 1 1 calc R . . . .
C19 C -0.04690(12) 0.11854(17) 0.55910(7) 0.0273(3) Uani 1 1 d . . . . .
H19 H -0.117230 0.119861 0.551039 0.033 Uiso 1 1 calc R . . . .
C20 C 0.00657(11) 0.18025(15) 0.51507(7) 0.0237(3) Uani 1 1 d . . . . .
H20 H -0.028410 0.222053 0.477533 0.028 Uiso 1 1 calc R . . . .
C21 C 0.25675(10) 0.16576(15) 0.45617(7) 0.0200(3) Uani 1 1 d . . . . .
H21 H 0.279963 0.081489 0.481965 0.024 Uiso 1 1 calc R . . . .
C22 C 0.26590(10) 0.15750(15) 0.38638(7) 0.0185(3) Uani 1 1 d . . . . .
C23 C 0.26106(10) 0.02528(16) 0.35581(7) 0.0224(3) Uani 1 1 d . . . . .
H23 H 0.253318 -0.056096 0.379725 0.027 Uiso 1 1 calc R . . . .
C24 C 0.26759(11) 0.01322(17) 0.29061(7) 0.0252(3) Uani 1 1 d . . . . .
H24 H 0.261694 -0.075336 0.270624 0.030 Uiso 1 1 calc R . . . .
C25 C 0.28290(11) 0.13291(17) 0.25508(7) 0.0255(3) Uani 1 1 d . . . . .
H25 H 0.288030 0.124929 0.211323 0.031 Uiso 1 1 calc R . . . .
C26 C 0.29055(11) 0.26478(16) 0.28498(7) 0.0214(3) Uani 1 1 d . . . . .
H26 H 0.303420 0.344593 0.261446 0.026 Uiso 1 1 calc R . . . .
C27 C 0.27915(10) 0.27942(15) 0.35015(6) 0.0174(3) Uani 1 1 d . . . . .
C28 C 0.08359(10) 0.48844(16) 0.33478(7) 0.0227(3) Uani 1 1 d . . . . .
C29 C 0.02493(12) 0.53357(17) 0.37950(8) 0.0305(4) Uani 1 1 d . . . . .
H29 H 0.047070 0.606871 0.408252 0.037 Uiso 1 1 calc R . . . .
C30 C -0.06722(13) 0.46808(19) 0.38085(9) 0.0375(4) Uani 1 1 d . . . . .
H30 H -0.108092 0.498979 0.409923 0.045 Uiso 1 1 calc R . . . .
C31 C -0.09846(12) 0.35678(19) 0.33901(9) 0.0370(4) Uani 1 1 d . . . . .
H31 H -0.159135 0.310773 0.341206 0.044 Uiso 1 1 calc R . . . .
C32 C -0.04036(12) 0.31374(19) 0.29416(9) 0.0358(4) Uani 1 1 d . . . . .
H32 H -0.062644 0.239999 0.265698 0.043 Uiso 1 1 calc R . . . .
C33 C 0.05088(11) 0.37928(17) 0.29111(7) 0.0278(3) Uani 1 1 d . . . . .
H33 H 0.089831 0.351091 0.260448 0.033 Uiso 1 1 calc R . . . .

loop_
_atom_site_aniso_label
_atom_site_aniso_U_11
_atom_site_aniso_U_22
_atom_site_aniso_U_33
_atom_site_aniso_U_23
_atom_site_aniso_U_13
_atom_site_aniso_U_12
S1 0.0193(2) 0.0131(2) 0.0277(2) 0.00218(13) 0.00155(14) 0.00002(13)
O1 0.0280(6) 0.0251(6) 0.0307(6) 0.0044(5) -0.0003(4) -0.0017(5)
O2 0.0300(6) 0.0125(5) 0.0401(6) -0.0023(4) 0.0027(5) -0.0006(4)
O3 0.0260(6) 0.0220(6) 0.0292(5) 0.0078(4) 0.0021(4) 0.0001(4)
C1 0.0198(7) 0.0152(7) 0.0216(7) -0.0011(5) 0.0007(5) -0.0035(6)
C2 0.0201(7) 0.0159(7) 0.0225(7) -0.0039(6) 0.0031(5) -0.0002(6)
C3 0.0164(7) 0.0142(7) 0.0209(7) 0.0009(5) 0.0023(5) -0.0008(5)
C4 0.0183(7) 0.0182(7) 0.0250(7) -0.0056(6) -0.0016(5) -0.0039(6)
C5 0.0214(8) 0.0233(8) 0.0292(8) -0.0040(6) 0.0020(6) -0.0032(6)
C6 0.0239(8) 0.0356(10) 0.0416(9) -0.0028(8) 0.0094(7) 0.0009(7)
C7 0.0237(8) 0.0315(10) 0.0525(10) -0.0047(8) 0.0025(7) 0.0073(7)
C8 0.0286(9) 0.0220(8) 0.0404(9) -0.0006(7) -0.0051(7) 0.0026(7)
C9 0.0239(8) 0.0196(8) 0.0292(8) -0.0011(6) -0.0004(6) -0.0038(6)
C10 0.0232(8) 0.0292(9) 0.0276(8) -0.0013(6) 0.0058(6) -0.0050(6)
C11 0.0269(8) 0.0300(9) 0.0347(8) 0.0078(7) 0.0002(6) 0.0011(7)
C12 0.0425(10) 0.0304(10) 0.0464(10) 0.0069(8) -0.0056(8) -0.0020(8)
C13 0.0214(7) 0.0193(8) 0.0208(7) 0.0001(6) 0.0035(5) -0.0008(6)
C14 0.0203(7) 0.0194(7) 0.0221(7) 0.0002(6) 0.0046(5) -0.0002(6)
C15 0.0263(8) 0.0169(7) 0.0232(7) -0.0039(6) 0.0064(6) -0.0022(6)
C16 0.0260(8) 0.0332(9) 0.0275(8) 0.0026(7) 0.0049(6) -0.0025(7)
C17 0.0431(10) 0.0339(10) 0.0244(8) 0.0041(7) 0.0058(7) -0.0038(8)
C18 0.0401(10) 0.0275(9) 0.0311(8) -0.0028(7) 0.0182(7) -0.0086(7)
C19 0.0273(8) 0.0218(8) 0.0355(8) -0.0077(6) 0.0129(6) -0.0035(6)
C20 0.0267(8) 0.0173(8) 0.0278(8) -0.0035(6) 0.0070(6) 0.0003(6)
C21 0.0201(7) 0.0147(7) 0.0252(7) 0.0021(6) 0.0036(6) 0.0002(6)
C22 0.0132(7) 0.0160(7) 0.0261(7) -0.0007(6) 0.0026(5) 0.0005(5)
C23 0.0190(7) 0.0152(7) 0.0331(8) -0.0002(6) 0.0052(6) -0.0004(6)
C24 0.0213(8) 0.0192(8) 0.0347(8) -0.0097(6) 0.0032(6) 0.0007(6)
C25 0.0231(8) 0.0289(9) 0.0242(7) -0.0058(6) 0.0033(6) 0.0026(6)
C26 0.0197(7) 0.0204(8) 0.0240(7) -0.0002(6) 0.0031(5) 0.0001(6)
C27 0.0135(7) 0.0148(7) 0.0232(7) -0.0013(5) 0.0006(5) 0.0003(5)
C28 0.0178(7) 0.0176(8) 0.0310(8) 0.0062(6) -0.0007(6) 0.0026(6)
C29 0.0285(8) 0.0203(8) 0.0438(9) 0.0007(7) 0.0088(7) 0.0054(7)
C30 0.0259(9) 0.0358(10) 0.0537(11) 0.0096(8) 0.0148(8) 0.0095(7)
C31 0.0182(8) 0.0363(10) 0.0546(11) 0.0131(8) 0.0003(7) -0.0018(7)
C32 0.0246(8) 0.0348(10) 0.0438(10) 0.0009(8) -0.0059(7) -0.0058(7)
C33 0.0222(8) 0.0292(9) 0.0298(8) 0.0008(7) -0.0019(6) -0.0006(7)

loop_
_atom_type_symbol
_atom_type_description
_atom_type_scat_dispersion_real
_atom_type_scat_dispersion_imag
_atom_type_scat_source
C C 0.0033 0.0016 'International Tables Vol C Tables 4.2.6.8 and 6.1.1.4'
H H 0.0000 0.0000 'International Tables Vol C Tables 4.2.6.8 and 6.1.1.4'
O O 0.0106 0.0060 'International Tables Vol C Tables 4.2.6.8 and 6.1.1.4'
S S 0.1246 0.1234 'International Tables Vol C Tables 4.2.6.8 and 6.1.1.4'

loop_
_geom_angle_atom_site_label_1
_geom_angle_atom_site_label_2
_geom_angle_atom_site_label_3
_geom_angle
_geom_angle_site_symmetry_1
_geom_angle_site_symmetry_3
_geom_angle_publ_flag
O2 S1 O3 117.62(6) . . ?
O2 S1 C3 107.67(6) . . ?
O2 S1 C28 108.90(7) . . ?
O3 S1 C3 110.53(6) . . ?
O3 S1 C28 109.12(6) . . ?
C28 S1 C3 101.84(6) . . ?
C11 O1 C10 112.00(11) . . ?
C2 C1 H1 113.4 . . ?
C2 C1 C3 59.73(9) . . ?
C3 C1 H1 113.4 . . ?
C4 C1 H1 113.4 . . ?
C4 C1 C2 127.03(13) . . ?
C4 C1 C3 119.18(12) . . ?
C1 C2 H2 112.7 . . ?
C1 C2 C3 61.27(9) . . ?
C3 C2 H2 112.7 . . ?
C13 C2 C1 128.83(12) . . ?
C13 C2 H2 112.7 . . ?
C13 C2 C3 118.29(12) . . ?
C1 C3 S1 116.47(10) . . ?
C2 C3 S1 113.57(10) . . ?
C2 C3 C1 59.00(9) . . ?
C27 C3 S1 116.82(9) . . ?
C27 C3 C1 118.79(11) . . ?
C27 C3 C2 119.60(11) . . ?
C5 C4 C1 118.62(13) . . ?
C9 C4 C1 122.46(13) . . ?
C9 C4 C5 118.88(14) . . ?
C4 C5 C10 120.71(13) . . ?
C6 C5 C4 119.32(14) . . ?
C6 C5 C10 119.96(14) . . ?
C5 C6 H6 119.4 . . ?
C7 C6 C5 121.18(15) . . ?
C7 C6 H6 119.4 . . ?
C6 C7 H7 120.3 . . ?
C8 C7 C6 119.45(15) . . ?
C8 C7 H7 120.3 . . ?
C7 C8 H8 119.9 . . ?
C7 C8 C9 120.22(15) . . ?
C9 C8 H8 119.9 . . ?
C4 C9 H9 119.5 . . ?
C8 C9 C4 120.94(15) . . ?
C8 C9 H9 119.5 . . ?
O1 C10 C5 108.50(11) . . ?
O1 C10 H10A 110.0 . . ?
O1 C10 H10B 110.0 . . ?
C5 C10 H10A 110.0 . . ?
C5 C10 H10B 110.0 . . ?
H10A C10 H10B 108.4 . . ?
O1 C11 H11A 109.9 . . ?
O1 C11 H11B 109.9 . . ?
O1 C11 C12 108.84(13) . . ?
H11A C11 H11B 108.3 . . ?
C12 C11 H11A 109.9 . . ?
C12 C11 H11B 109.9 . . ?
C11 C12 H12A 109.5 . . ?
C11 C12 H12B 109.5 . . ?
C11 C12 H12C 109.5 . . ?
H12A C12 H12B 109.5 . . ?
H12A C12 H12C 109.5 . . ?
H12B C12 H12C 109.5 . . ?
C2 C13 H13 116.6 . . ?
C2 C13 C14 115.70(12) . . ?
C2 C13 C21 118.57(11) . . ?
C14 C13 H13 116.6 . . ?
C21 C13 H13 116.6 . . ?
C21 C13 C14 61.03(9) . . ?
C13 C14 H14 114.2 . . ?
C13 C14 C21 58.89(9) . . ?
C15 C14 C13 123.45(12) . . ?
C15 C14 H14 114.2 . . ?
C15 C14 C21 120.82(12) . . ?
C21 C14 H14 114.2 . . ?
C16 C15 C14 122.52(13) . . ?
C20 C15 C14 119.36(13) . . ?
C20 C15 C16 118.08(14) . . ?
C15 C16 H16 119.5 . . ?
C17 C16 C15 120.91(15) . . ?
C17 C16 H16 119.5 . . ?
C16 C17 H17 119.9 . . ?
C18 C17 C16 120.19(15) . . ?
C18 C17 H17 119.9 . . ?
C17 C18 H18 120.3 . . ?
C19 C18 C17 119.41(15) . . ?
C19 C18 H18 120.3 . . ?
C18 C19 H19 119.8 . . ?
C18 C19 C20 120.37(15) . . ?
C20 C19 H19 119.8 . . ?
C15 C20 H20 119.5 . . ?
C19 C20 C15 121.04(14) . . ?
C19 C20 H20 119.5 . . ?
C13 C21 C14 60.08(9) . . ?
C13 C21 H21 115.2 . . ?
C14 C21 H21 115.2 . . ?
C22 C21 C13 120.55(12) . . ?
C22 C21 C14 119.62(12) . . ?
C22 C21 H21 115.2 . . ?
C23 C22 C21 119.34(13) . . ?
C23 C22 C27 119.00(13) . . ?
C27 C22 C21 121.65(12) . . ?
C22 C23 H23 119.4 . . ?
C24 C23 C22 121.14(14) . . ?
C24 C23 H23 119.4 . . ?
C23 C24 H24 120.0 . . ?
C23 C24 C25 119.98(14) . . ?
C25 C24 H24 120.0 . . ?
C24 C25 H25 120.1 . . ?
C24 C25 C26 119.72(13) . . ?
C26 C25 H25 120.1 . . ?
C25 C26 H26 119.6 . . ?
C25 C26 C27 120.89(14) . . ?
C27 C26 H26 119.6 . . ?
C22 C27 C3 119.95(12) . . ?
C26 C27 C3 120.91(12) . . ?
C26 C27 C22 119.14(13) . . ?
C29 C28 S1 119.18(12) . . ?
C29 C28 C33 120.97(14) . . ?
C33 C28 S1 119.57(12) . . ?
C28 C29 H29 120.4 . . ?
C28 C29 C30 119.13(16) . . ?
C30 C29 H29 120.4 . . ?
C29 C30 H30 120.0 . . ?
C31 C30 C29 120.07(16) . . ?
C31 C30 H30 120.0 . . ?
C30 C31 H31 119.8 . . ?
C32 C31 C30 120.43(16) . . ?
C32 C31 H31 119.8 . . ?
C31 C32 H32 119.8 . . ?
C31 C32 C33 120.47(16) . . ?
C33 C32 H32 119.8 . . ?
C28 C33 H33 120.6 . . ?
C32 C33 C28 118.88(15) . . ?
C32 C33 H33 120.6 . . ?

loop_
_geom_bond_atom_site_label_1
_geom_bond_atom_site_label_2
_geom_bond_distance
_geom_bond_site_symmetry_2
_geom_bond_publ_flag
S1 O2 1.4394(11) . ?
S1 O3 1.4409(11) . ?
S1 C3 1.7778(14) . ?
S1 C28 1.7686(15) . ?
O1 C10 1.4302(19) . ?
O1 C11 1.4257(18) . ?
C1 H1 0.9800 . ?
C1 C2 1.508(2) . ?
C1 C3 1.5429(18) . ?
C1 C4 1.493(2) . ?
C2 H2 0.9800 . ?
C2 C3 1.5195(18) . ?
C2 C13 1.493(2) . ?
C3 C27 1.5052(19) . ?
C4 C5 1.405(2) . ?
C4 C9 1.391(2) . ?
C5 C6 1.392(2) . ?
C5 C10 1.501(2) . ?
C6 H6 0.9300 . ?
C6 C7 1.384(2) . ?
C7 H7 0.9300 . ?
C7 C8 1.380(2) . ?
C8 H8 0.9300 . ?
C8 C9 1.387(2) . ?
C9 H9 0.9300 . ?
C10 H10A 0.9700 . ?
C10 H10B 0.9700 . ?
C11 H11A 0.9700 . ?
C11 H11B 0.9700 . ?
C11 C12 1.498(2) . ?
C12 H12A 0.9600 . ?
C12 H12B 0.9600 . ?
C12 H12C 0.9600 . ?
C13 H13 0.9800 . ?
C13 C14 1.517(2) . ?
C13 C21 1.4985(19) . ?
C14 H14 0.9800 . ?
C14 C15 1.486(2) . ?
C14 C21 1.531(2) . ?
C15 C16 1.393(2) . ?
C15 C20 1.391(2) . ?
C16 H16 0.9300 . ?
C16 C17 1.387(2) . ?
C17 H17 0.9300 . ?
C17 C18 1.386(2) . ?
C18 H18 0.9300 . ?
C18 C19 1.380(2) . ?
C19 H19 0.9300 . ?
C19 C20 1.385(2) . ?
C20 H20 0.9300 . ?
C21 H21 0.9800 . ?
C21 C22 1.4835(19) . ?
C22 C23 1.396(2) . ?
C22 C27 1.403(2) . ?
C23 H23 0.9300 . ?
C23 C24 1.382(2) . ?
C24 H24 0.9300 . ?
C24 C25 1.383(2) . ?
C25 H25 0.9300 . ?
C25 C26 1.386(2) . ?
C26 H26 0.9300 . ?
C26 C27 1.4002(19) . ?
C28 C29 1.385(2) . ?
C28 C33 1.395(2) . ?
C29 H29 0.9300 . ?
C29 C30 1.386(2) . ?
C30 H30 0.9300 . ?
C30 C31 1.383(3) . ?
C31 H31 0.9300 . ?
C31 C32 1.376(3) . ?
C32 H32 0.9300 . ?
C32 C33 1.382(2) . ?
C33 H33 0.9300 . ?

loop_
_geom_torsion_atom_site_label_1
_geom_torsion_atom_site_label_2
_geom_torsion_atom_site_label_3
_geom_torsion_atom_site_label_4
_geom_torsion
_geom_torsion_site_symmetry_1
_geom_torsion_site_symmetry_2
_geom_torsion_site_symmetry_3
_geom_torsion_site_symmetry_4
_geom_torsion_publ_flag
S1 C3 C27 C22 -132.37(11) . . . . ?
S1 C3 C27 C26 48.58(16) . . . . ?
S1 C28 C29 C30 -173.38(12) . . . . ?
S1 C28 C33 C32 172.15(12) . . . . ?
O2 S1 C3 C1 -34.70(12) . . . . ?
O2 S1 C3 C2 31.07(11) . . . . ?
O2 S1 C3 C27 176.60(10) . . . . ?
O2 S1 C28 C29 -15.46(14) . . . . ?
O2 S1 C28 C33 170.62(11) . . . . ?
O3 S1 C3 C1 95.00(11) . . . . ?
O3 S1 C3 C2 160.77(9) . . . . ?
O3 S1 C3 C27 -53.70(12) . . . . ?
O3 S1 C28 C29 -145.06(12) . . . . ?
O3 S1 C28 C33 41.02(13) . . . . ?
C1 C2 C3 S1 -107.77(11) . . . . ?
C1 C2 C3 C27 107.74(14) . . . . ?
C1 C2 C13 C14 -137.88(14) . . . . ?
C1 C2 C13 C21 -68.37(19) . . . . ?
C1 C3 C27 C22 79.68(16) . . . . ?
C1 C3 C27 C26 -99.38(15) . . . . ?
C1 C4 C5 C6 178.86(13) . . . . ?
C1 C4 C5 C10 0.3(2) . . . . ?
C1 C4 C9 C8 -177.98(13) . . . . ?
C2 C1 C3 S1 102.83(11) . . . . ?
C2 C1 C3 C27 -109.11(13) . . . . ?
C2 C1 C4 C5 160.10(13) . . . . ?
C2 C1 C4 C9 -22.1(2) . . . . ?
C2 C3 C27 C22 11.01(18) . . . . ?
C2 C3 C27 C26 -168.05(12) . . . . ?
C2 C13 C14 C15 -141.54(14) . . . . ?
C2 C13 C14 C21 109.89(13) . . . . ?
C2 C13 C21 C14 -105.25(14) . . . . ?
C2 C13 C21 C22 3.57(19) . . . . ?
C3 S1 C28 C29 98.08(13) . . . . ?
C3 S1 C28 C33 -75.84(13) . . . . ?
C3 C1 C2 C13 104.62(15) . . . . ?
C3 C1 C4 C5 87.68(16) . . . . ?
C3 C1 C4 C9 -94.50(16) . . . . ?
C3 C2 C13 C14 -63.39(16) . . . . ?
C3 C2 C13 C21 6.12(19) . . . . ?
C4 C1 C2 C3 -105.47(15) . . . . ?
C4 C1 C2 C13 -0.8(2) . . . . ?
C4 C1 C3 S1 -138.96(11) . . . . ?
C4 C1 C3 C2 118.21(14) . . . . ?
C4 C1 C3 C27 9.11(18) . . . . ?
C4 C5 C6 C7 -1.0(2) . . . . ?
C4 C5 C10 O1 78.51(16) . . . . ?
C5 C4 C9 C8 -0.2(2) . . . . ?
C5 C6 C7 C8 0.3(3) . . . . ?
C6 C5 C10 O1 -100.04(16) . . . . ?
C6 C7 C8 C9 0.5(2) . . . . ?
C7 C8 C9 C4 -0.6(2) . . . . ?
C9 C4 C5 C6 1.0(2) . . . . ?
C9 C4 C5 C10 -177.61(13) . . . . ?
C10 O1 C11 C12 -176.35(14) . . . . ?
C10 C5 C6 C7 177.53(15) . . . . ?
C11 O1 C10 C5 -165.17(12) . . . . ?
C13 C2 C3 S1 131.10(11) . . . . ?
C13 C2 C3 C1 -121.14(14) . . . . ?
C13 C2 C3 C27 -13.39(18) . . . . ?
C13 C14 C15 C16 -28.7(2) . . . . ?
C13 C14 C15 C20 153.92(14) . . . . ?
C13 C14 C21 C22 -110.33(14) . . . . ?
C13 C21 C22 C23 173.76(12) . . . . ?
C13 C21 C22 C27 -6.4(2) . . . . ?
C14 C13 C21 C22 108.82(14) . . . . ?
C14 C15 C16 C17 -176.85(14) . . . . ?
C14 C15 C20 C19 177.41(13) . . . . ?
C14 C21 C22 C23 -115.55(15) . . . . ?
C14 C21 C22 C27 64.34(18) . . . . ?
C15 C14 C21 C13 -112.93(14) . . . . ?
C15 C14 C21 C22 136.74(14) . . . . ?
C15 C16 C17 C18 -0.5(3) . . . . ?
C16 C15 C20 C19 -0.1(2) . . . . ?
C16 C17 C18 C19 -0.1(3) . . . . ?
C17 C18 C19 C20 0.5(2) . . . . ?
C18 C19 C20 C15 -0.4(2) . . . . ?
C20 C15 C16 C17 0.6(2) . . . . ?
C21 C13 C14 C15 108.57(15) . . . . ?
C21 C14 C15 C16 42.2(2) . . . . ?
C21 C14 C15 C20 -135.16(14) . . . . ?
C21 C22 C23 C24 178.92(13) . . . . ?
C21 C22 C27 C3 -1.08(19) . . . . ?
C21 C22 C27 C26 177.99(12) . . . . ?
C22 C23 C24 C25 2.4(2) . . . . ?
C23 C22 C27 C3 178.81(12) . . . . ?
C23 C22 C27 C26 -2.1(2) . . . . ?
C23 C24 C25 C26 -0.7(2) . . . . ?
C24 C25 C26 C27 -2.5(2) . . . . ?
C25 C26 C27 C3 -177.09(13) . . . . ?
C25 C26 C27 C22 3.9(2) . . . . ?
C27 C22 C23 C24 -1.0(2) . . . . ?
C28 S1 C3 C1 -149.16(10) . . . . ?
C28 S1 C3 C2 -83.39(11) . . . . ?
C28 S1 C3 C27 62.14(11) . . . . ?
C28 C29 C30 C31 1.6(2) . . . . ?
C29 C28 C33 C32 -1.7(2) . . . . ?
C29 C30 C31 C32 -2.4(3) . . . . ?
C30 C31 C32 C33 1.2(3) . . . . ?
C31 C32 C33 C28 0.8(2) . . . . ?
C33 C28 C29 C30 0.5(2) . . . . ?
